data_7156216
loop_
_publ_author_name
'Tang, Xue'
'Gao, Ying-Juan'
'Deng, Hui-Qing'
'Lei, Jin-Ju'
'Liu, Si-Wei'
'Zhou, Lin'
'Shi, Yin'
'Liang, Hao'
'Qiao, Jie'
'Guo, Li'
'Han, Bo'
'Cui, Hai-Lei'

_publ_section_title
;
 Catalyst-free [3 + 2] cyclization of dihydroisoquinoline imines and
 isatin-derived Morita-Baylis-Hillman carbonates via
 1,5-electrocyclization: synthesis of tetrahydroisoquinoline-fused
 spirooxindoles.
;
_journal_issue 18
_journal_name_full 'Organic &amp; biomolecular chemistry'
_journal_page_first 3362
_journal_page_last 3366
_journal_paper_doi 10.1039/c8ob00749g
_journal_volume 16
_journal_year 2018
_chemical_formula_moiety 'C29 H26 N2 O5'
_chemical_formula_sum 'C29 H26 N2 O5'
_chemical_formula_weight 482.52
_space_group_crystal_system triclinic
_space_group_IT_number 2
_space_group_name_Hall '-P 1'
_space_group_name_H-M_alt 'P -1'
_symmetry_space_group_name_Hall '-P 1'
_symmetry_space_group_name_H-M 'P -1'
_atom_sites_solution_hydrogens geom
_audit_creation_date 2017-09-12
_audit_creation_method
;
Olex2 1.2-beta
(compiled 2016.09.09 svn.r3337 for OlexSys, GUI svn.r5227)
;
_audit_update_record
;
2018-03-25 deposited with the CCDC.
2018-04-17 downloaded from the CCDC.
;
_cell_angle_alpha 89.877(6)
_cell_angle_beta 93.866(6)
_cell_angle_gamma 111.112(5)
_cell_formula_units_Z 4
_cell_length_a 9.050(4)
_cell_length_b 10.200(4)
_cell_length_c 27.541(11)
_cell_measurement_reflns_used 3756
_cell_measurement_temperature 296.15
_cell_measurement_theta_max 23.233
_cell_measurement_theta_min 2.282
_cell_volume 2365.6(17)
_computing_cell_refinement 'SAINT v8.34A (Bruker, 2013)'
_computing_data_reduction 'SAINT v8.34A (Bruker, 2013)'
_computing_molecular_graphics 'Olex2 (Dolomanov et al., 2009)'
_computing_publication_material 'Olex2 (Dolomanov et al., 2009)'
_computing_structure_refinement 'ShelXL (Sheldrick, 2015)'
_diffrn_ambient_temperature 296.15
_diffrn_measured_fraction_theta_full 0.990
_diffrn_measured_fraction_theta_max 0.989
_diffrn_measurement_device_type 'Bruker P4'
_diffrn_radiation_type MoK\a
_diffrn_radiation_wavelength 0.71073
_diffrn_reflns_av_unetI/netI 0.0915
_diffrn_reflns_Laue_measured_fraction_full 0.990
_diffrn_reflns_Laue_measured_fraction_max 0.989
_diffrn_reflns_limit_h_max 10
_diffrn_reflns_limit_h_min -11
_diffrn_reflns_limit_k_max 12
_diffrn_reflns_limit_k_min -12
_diffrn_reflns_limit_l_max 33
_diffrn_reflns_limit_l_min -4
_diffrn_reflns_number 8865
_diffrn_reflns_point_group_measured_fraction_full 0.990
_diffrn_reflns_point_group_measured_fraction_max 0.989
_diffrn_reflns_theta_full 25.242
_diffrn_reflns_theta_max 25.682
_diffrn_reflns_theta_min 0.741
_exptl_absorpt_coefficient_mu 0.093
_exptl_absorpt_correction_T_max 0.7456
_exptl_absorpt_correction_T_min 0.5628
_exptl_absorpt_correction_type multi-scan
_exptl_absorpt_process_details
;
SADABS-2014/3 (Bruker,2014/3) was used for absorption correction.
wR2(int) was 0.0853 before and 0.0592 after correction.
The Ratio of minimum to maximum transmission is 0.7548.
The \l/2 correction factor is 0.00150.
;
_exptl_crystal_colour colourless
_exptl_crystal_colour_primary colourless
_exptl_crystal_density_diffrn 1.355
_exptl_crystal_description block
_exptl_crystal_F_000 1016
_refine_diff_density_max 0.423
_refine_diff_density_min -0.425
_refine_diff_density_rms 0.098
_refine_ls_extinction_coef 0.023(2)
_refine_ls_extinction_expression Fc^*^=kFc[1+0.001xFc^2^\l^3^/sin(2\q)]^-1/4^
_refine_ls_extinction_method 'SHELXL-2016/6 (Sheldrick 2016)'
_refine_ls_goodness_of_fit_ref 1.060
_refine_ls_hydrogen_treatment constr
_refine_ls_matrix_type full
_refine_ls_number_parameters 657
_refine_ls_number_reflns 8865
_refine_ls_number_restraints 0
_refine_ls_restrained_S_all 1.060
_refine_ls_R_factor_all 0.1443
_refine_ls_R_factor_gt 0.1072
_refine_ls_shift/su_max 0.000
_refine_ls_shift/su_mean 0.000
_refine_ls_structure_factor_coef Fsqd
_refine_ls_weighting_details 'w=1/[\s^2^(Fo^2^)+(0.0894P)^2^+9.7781P] where P=(Fo^2^+2Fc^2^)/3'
_refine_ls_weighting_scheme calc
_refine_ls_wR_factor_gt 0.2780
_refine_ls_wR_factor_ref 0.2967
_reflns_Friedel_coverage 0.000
_reflns_number_gt 5811
_reflns_number_total 8865
_reflns_threshold_expression 'I > 2\s(I)'
_cod_data_source_file c8ob00749g3.cif
_cod_data_source_block chl_0m_tw
_cod_depositor_comments 'Adding full bibliography for 7156216.cif.'
_cod_database_code 7156216
_shelx_space_group_comment
;
The symmetry employed for this shelxl refinement is uniquely defined
by the following loop, which should always be used as a source of
symmetry information in preference to the above space-group names.
They are only intended as comments.
;
_olex2_refinement_description
;
1. Twinned data refinement
 Scales: 0.861(3) 0.139(3)
2. Fixed Uiso
 At 1.2 times of:
  All C(H) groups, All C(H,H) groups
 At 1.5 times of:
  All C(H,H,H) groups
3.a Ternary CH refined with riding coordinates:
 C5(H5), C33(H33)
3.b Secondary CH2 refined with riding coordinates:
 C28(H28A,H28B), C29(H29A,H29B), C56(H56A,H56B), C57(H57A,H57B)
3.c Aromatic/amide H refined with riding coordinates:
 C4(H4), C10(H10), C11(H11), C12(H12), C13(H13), C15(H15), C16(H16), C17(H17),
 C18(H18), C19(H19), C21(H21), C26(H26), C32(H32), C38(H38), C39(H39), C40(H40),
  C41(H41), C43(H43), C44(H44), C45(H45), C46(H46), C47(H47), C49(H49), C54(H54)
3.d Idealised Me refined as rotating group:
 C2(H2A,H2B,H2C), C23(H23A,H23B,H23C), C25(H25A,H25B,H25C), C51(H51A,H51B,
 H51C), C53(H53A,H53B,H53C), C58(H58A,H58B,H58C)
;
_shelx_shelxl_version_number 2016/6
_olex2_submission_special_instructions 'No special instructions were received'

loop_
_space_group_symop_operation_xyz
'x, y, z'
'-x, -y, -z'

loop_
_atom_site_label
_atom_site_type_symbol
_atom_site_fract_x
_atom_site_fract_y
_atom_site_fract_z
_atom_site_U_iso_or_equiv
_atom_site_adp_type
_atom_site_occupancy
_atom_site_site_symmetry_order
_atom_site_calc_flag
_atom_site_refinement_flags_posn
O1 O 0.2130(6) -0.0938(5) 0.31480(16) 0.0511(12) Uani 1 1 d .
O2 O 0.0980(6) -0.2672(5) 0.36543(17) 0.0519(12) Uani 1 1 d .
O3 O 0.5921(5) 0.1237(5) 0.37652(17) 0.0514(12) Uani 1 1 d .
O4 O 0.3382(6) 0.6255(4) 0.44621(16) 0.0452(11) Uani 1 1 d .
O5 O 0.1901(6) 0.5875(5) 0.52431(18) 0.0548(13) Uani 1 1 d .
O6 O 0.1593(6) 0.2345(4) 0.12663(17) 0.0536(13) Uani 1 1 d .
O7 O 0.2750(7) 0.4119(5) 0.18107(17) 0.0591(14) Uani 1 1 d .
O8 O 0.6350(5) 0.6480(5) 0.13100(17) 0.0497(12) Uani 1 1 d .
O9 O 0.3891(6) 1.1418(4) 0.06332(16) 0.0446(11) Uani 1 1 d .
O10 O 0.2027(6) 1.1048(5) -0.01472(17) 0.0497(12) Uani 1 1 d .
N1 N 0.3141(7) 0.0228(5) 0.47713(19) 0.0447(14) Uani 1 1 d .
N2 N 0.4542(6) 0.2288(5) 0.32775(17) 0.0341(11) Uani 1 1 d .
N3 N 0.3261(7) 0.5321(5) 0.02154(18) 0.0413(13) Uani 1 1 d .
N4 N 0.4923(6) 0.7415(5) 0.17650(17) 0.0337(11) Uani 1 1 d .
C1 C 0.1890(8) -0.1309(6) 0.3561(2) 0.0372(14) Uani 1 1 d .
C2 C 0.0428(12) -0.3613(9) 0.3236(3) 0.075(3) Uani 1 1 d .
H2A H -0.039825 -0.340701 0.305214 0.112 Uiso 1 1 calc GR
H2B H 0.002068 -0.456572 0.334242 0.112 Uiso 1 1 calc GR
H2C H 0.129345 -0.349150 0.303597 0.112 Uiso 1 1 calc GR
C3 C 0.2463(7) -0.0482(6) 0.3988(2) 0.0333(13) Uani 1 1 d .
C4 C 0.2417(8) -0.0840(6) 0.4454(2) 0.0372(14) Uani 1 1 d .
H4 H 0.191984 -0.175963 0.455083 0.045 Uiso 1 1 calc R
C5 C 0.3778(7) 0.1560(6) 0.4515(2) 0.0315(13) Uani 1 1 d .
H5 H 0.493931 0.190289 0.456096 0.038 Uiso 1 1 calc R
C6 C 0.3283(7) 0.1128(6) 0.3960(2) 0.0316(13) Uani 1 1 d .
C7 C 0.4749(7) 0.1524(6) 0.3666(2) 0.0364(14) Uani 1 1 d .
C8 C 0.3048(7) 0.2438(6) 0.3272(2) 0.0335(13) Uani 1 1 d .
C9 C 0.2261(7) 0.1802(5) 0.3676(2) 0.0282(12) Uani 1 1 d .
C10 C 0.0761(7) 0.1771(6) 0.3733(2) 0.0371(14) Uani 1 1 d .
H10 H 0.021742 0.133208 0.399809 0.045 Uiso 1 1 calc R
C11 C 0.0059(8) 0.2405(8) 0.3388(2) 0.0474(17) Uani 1 1 d .
H11 H -0.095159 0.241045 0.342768 0.057 Uiso 1 1 calc R
C12 C 0.0838(9) 0.3015(7) 0.2996(2) 0.0472(17) Uani 1 1 d .
H12 H 0.033445 0.340988 0.276542 0.057 Uiso 1 1 calc R
C13 C 0.2351(8) 0.3068(6) 0.2929(2) 0.0384(14) Uani 1 1 d .
H13 H 0.288493 0.351069 0.266223 0.046 Uiso 1 1 calc R
C14 C 0.5588(8) 0.2725(6) 0.2895(2) 0.0378(14) Uani 1 1 d .
C15 C 0.6000(10) 0.1761(8) 0.2644(3) 0.0563(19) Uani 1 1 d .
H15 H 0.562890 0.081980 0.272804 0.068 Uiso 1 1 calc R
C16 C 0.6971(11) 0.2208(10) 0.2265(3) 0.070(2) Uani 1 1 d .
H16 H 0.728474 0.156504 0.210185 0.084 Uiso 1 1 calc R
C17 C 0.7479(10) 0.3565(10) 0.2125(3) 0.065(2) Uani 1 1 d .
H17 H 0.809130 0.384180 0.185861 0.078 Uiso 1 1 calc R
C18 C 0.7082(11) 0.4510(10) 0.2378(3) 0.072(2) Uani 1 1 d .
H18 H 0.744882 0.544632 0.228775 0.086 Uiso 1 1 calc R
C19 C 0.6146(9) 0.4114(8) 0.2765(3) 0.060(2) Uani 1 1 d .
H19 H 0.589225 0.477841 0.293779 0.072 Uiso 1 1 calc R
C20 C 0.3215(7) 0.2660(6) 0.4728(2) 0.0299(12) Uani 1 1 d .
C21 C 0.3579(6) 0.3941(6) 0.4500(2) 0.0303(12) Uani 1 1 d .
H21 H 0.416093 0.410341 0.422584 0.036 Uiso 1 1 calc R
C22 C 0.3095(7) 0.4975(6) 0.4672(2) 0.0355(14) Uani 1 1 d .
C23 C 0.4049(9) 0.6437(7) 0.4014(2) 0.0496(17) Uani 1 1 d .
H23A H 0.330471 0.582273 0.377412 0.074 Uiso 1 1 calc GR
H23B H 0.499890 0.622047 0.404121 0.074 Uiso 1 1 calc GR
H23C H 0.430399 0.739510 0.391852 0.074 Uiso 1 1 calc GR
C24 C 0.2295(7) 0.4770(6) 0.5096(2) 0.0373(14) Uani 1 1 d .
C25 C 0.1135(11) 0.5743(9) 0.5679(3) 0.066(2) Uani 1 1 d .
H25A H 0.025195 0.486661 0.567269 0.099 Uiso 1 1 calc GR
H25B H 0.076038 0.650537 0.571233 0.099 Uiso 1 1 calc GR
H25C H 0.187041 0.576819 0.595038 0.099 Uiso 1 1 calc GR
C26 C 0.1951(7) 0.3519(7) 0.5326(2) 0.0384(14) Uani 1 1 d .
H26 H 0.140508 0.337420 0.560740 0.046 Uiso 1 1 calc R
C27 C 0.2407(7) 0.2442(6) 0.5144(2) 0.0346(13) Uani 1 1 d .
C28 C 0.2005(8) 0.1078(7) 0.5417(2) 0.0421(15) Uani 1 1 d .
H28A H 0.090045 0.050002 0.533908 0.051 Uiso 1 1 calc R
H28B H 0.214846 0.128321 0.576480 0.051 Uiso 1 1 calc R
C29 C 0.3056(9) 0.0274(7) 0.5285(2) 0.0484(17) Uani 1 1 d .
H29A H 0.411414 0.072738 0.544000 0.058 Uiso 1 1 calc R
H29B H 0.262685 -0.067646 0.540315 0.058 Uiso 1 1 calc R
C30 C 0.2454(7) 0.3725(6) 0.1392(2) 0.0354(14) Uani 1 1 d .
C31 C 0.2903(7) 0.4587(6) 0.0979(2) 0.0295(12) Uani 1 1 d .
C32 C 0.2709(7) 0.4243(6) 0.0504(2) 0.0355(14) Uani 1 1 d .
H32 H 0.222479 0.332178 0.038637 0.043 Uiso 1 1 calc R
C33 C 0.4003(7) 0.6647(6) 0.0502(2) 0.0299(12) Uani 1 1 d .
H33 H 0.515489 0.697052 0.047970 0.036 Uiso 1 1 calc R
C34 C 0.3624(6) 0.6185(6) 0.1040(2) 0.0287(12) Uani 1 1 d .
C35 C 0.5143(6) 0.6697(6) 0.1375(2) 0.0318(13) Uani 1 1 d .
C36 C 0.3341(7) 0.7429(6) 0.1729(2) 0.0297(12) Uani 1 1 d .
C37 C 0.2560(6) 0.6758(6) 0.1303(2) 0.0296(12) Uani 1 1 d .
C38 C 0.0997(7) 0.6631(6) 0.1198(2) 0.0348(13) Uani 1 1 d .
H38 H 0.045107 0.618571 0.091059 0.042 Uiso 1 1 calc R
C39 C 0.0256(8) 0.7168(7) 0.1522(2) 0.0451(16) Uani 1 1 d .
H39 H -0.080064 0.707073 0.145639 0.054 Uiso 1 1 calc R
C40 C 0.1081(8) 0.7851(7) 0.1942(2) 0.0453(16) Uani 1 1 d .
H40 H 0.057170 0.822132 0.215562 0.054 Uiso 1 1 calc R
C41 C 0.2643(8) 0.8000(7) 0.2055(2) 0.0431(15) Uani 1 1 d .
H41 H 0.319795 0.846614 0.233849 0.052 Uiso 1 1 calc R
C42 C 0.5973(7) 0.7864(6) 0.2186(2) 0.0331(13) Uani 1 1 d .
C43 C 0.7496(7) 0.8803(7) 0.2152(2) 0.0389(14) Uani 1 1 d .
H43 H 0.784758 0.913114 0.184942 0.047 Uiso 1 1 calc R
C44 C 0.8498(8) 0.9257(7) 0.2565(2) 0.0459(16) Uani 1 1 d .
H44 H 0.952274 0.989720 0.253795 0.055 Uiso 1 1 calc R
C45 C 0.8026(9) 0.8792(8) 0.3009(3) 0.0536(19) Uani 1 1 d .
H45 H 0.871713 0.909553 0.328522 0.064 Uiso 1 1 calc R
C46 C 0.6488(9) 0.7852(10) 0.3043(3) 0.065(2) Uani 1 1 d .
H46 H 0.613277 0.754032 0.334616 0.079 Uiso 1 1 calc R
C47 C 0.5491(8) 0.7380(8) 0.2635(3) 0.0542(19) Uani 1 1 d .
H47 H 0.447471 0.672366 0.266174 0.065 Uiso 1 1 calc R
C48 C 0.3427(7) 0.7776(6) 0.0308(2) 0.0290(12) Uani 1 1 d .
C49 C 0.3944(7) 0.9064(6) 0.0559(2) 0.0326(13) Uani 1 1 d .
H49 H 0.463282 0.920230 0.083630 0.039 Uiso 1 1 calc R
C50 C 0.3455(7) 1.0134(6) 0.0404(2) 0.0324(13) Uani 1 1 d .
C51 C 0.4744(10) 1.1601(7) 0.1090(3) 0.0544(19) Uani 1 1 d .
H51A H 0.573952 1.148769 0.105418 0.082 Uiso 1 1 calc GR
H51B H 0.413894 1.091346 0.130893 0.082 Uiso 1 1 calc GR
H51C H 0.493590 1.252661 0.121824 0.082 Uiso 1 1 calc GR
C52 C 0.2446(7) 0.9925(6) -0.0022(2) 0.0361(14) Uani 1 1 d .
C53 C 0.1060(10) 1.0911(8) -0.0583(3) 0.0574(19) Uani 1 1 d .
H53A H 0.166218 1.090123 -0.085647 0.086 Uiso 1 1 calc GR
H53B H 0.070177 1.168876 -0.060726 0.086 Uiso 1 1 calc GR
H53C H 0.015948 1.004831 -0.058278 0.086 Uiso 1 1 calc GR
C54 C 0.1946(7) 0.8665(6) -0.0273(2) 0.0385(14) Uani 1 1 d .
H54 H 0.127554 0.853500 -0.055454 0.046 Uiso 1 1 calc R
C55 C 0.2436(7) 0.7562(6) -0.0112(2) 0.0330(13) Uani 1 1 d .
C56 C 0.1886(8) 0.6209(6) -0.0402(2) 0.0411(15) Uani 1 1 d .
H56A H 0.184256 0.640938 -0.074570 0.049 Uiso 1 1 calc R
H56B H 0.082215 0.563670 -0.032082 0.049 Uiso 1 1 calc R
C57 C 0.2981(9) 0.5389(7) -0.0303(2) 0.0434(16) Uani 1 1 d .
H57A H 0.249396 0.444730 -0.044456 0.052 Uiso 1 1 calc R
H57B H 0.397877 0.585231 -0.044945 0.052 Uiso 1 1 calc R
C58 C 0.1212(13) 0.1448(9) 0.1670(3) 0.083(3) Uani 1 1 d .
H58A H 0.090428 0.048763 0.155945 0.124 Uiso 1 1 calc GR
H58B H 0.035148 0.157167 0.182465 0.124 Uiso 1 1 calc GR
H58C H 0.212352 0.167575 0.189784 0.124 Uiso 1 1 calc GR

loop_
_atom_site_aniso_label
_atom_site_aniso_U_11
_atom_site_aniso_U_22
_atom_site_aniso_U_33
_atom_site_aniso_U_23
_atom_site_aniso_U_13
_atom_site_aniso_U_12
O1 0.072(3) 0.037(3) 0.041(3) -0.002(2) 0.006(2) 0.015(2)
O2 0.063(3) 0.033(2) 0.052(3) -0.005(2) -0.004(2) 0.008(2)
O3 0.043(3) 0.074(3) 0.052(3) 0.019(2) 0.009(2) 0.037(3)
O4 0.058(3) 0.027(2) 0.057(3) 0.005(2) 0.013(2) 0.021(2)
O5 0.066(3) 0.047(3) 0.063(3) -0.006(2) 0.018(3) 0.032(3)
O6 0.073(3) 0.022(2) 0.058(3) 0.005(2) 0.010(2) 0.007(2)
O7 0.087(4) 0.045(3) 0.040(3) 0.009(2) 0.005(3) 0.017(3)
O8 0.033(2) 0.071(3) 0.054(3) -0.009(2) 0.002(2) 0.030(2)
O9 0.061(3) 0.022(2) 0.053(3) -0.0049(19) 0.001(2) 0.019(2)
O10 0.061(3) 0.040(3) 0.057(3) 0.007(2) 0.001(2) 0.029(2)
N1 0.069(4) 0.032(3) 0.037(3) 0.004(2) 0.000(3) 0.023(3)
N2 0.033(3) 0.035(3) 0.037(3) 0.007(2) 0.003(2) 0.014(2)
N3 0.067(4) 0.024(3) 0.035(3) -0.001(2) 0.007(3) 0.019(3)
N4 0.025(2) 0.041(3) 0.036(3) -0.006(2) 0.000(2) 0.014(2)
C1 0.042(4) 0.035(3) 0.039(4) 0.003(3) 0.005(3) 0.019(3)
C2 0.102(7) 0.049(5) 0.067(5) -0.019(4) -0.010(5) 0.021(5)
C3 0.035(3) 0.028(3) 0.042(3) 0.000(2) 0.003(3) 0.017(3)
C4 0.043(4) 0.030(3) 0.046(4) -0.001(3) 0.002(3) 0.023(3)
C5 0.032(3) 0.029(3) 0.038(3) 0.000(2) -0.002(2) 0.017(2)
C6 0.036(3) 0.032(3) 0.034(3) 0.002(2) 0.001(2) 0.021(3)
C7 0.037(3) 0.038(3) 0.037(3) 0.002(3) 0.003(3) 0.016(3)
C8 0.042(3) 0.028(3) 0.037(3) -0.006(2) -0.004(3) 0.022(3)
C9 0.031(3) 0.022(3) 0.034(3) -0.004(2) -0.002(2) 0.013(2)
C10 0.042(4) 0.028(3) 0.044(4) -0.009(3) -0.001(3) 0.016(3)
C11 0.046(4) 0.060(4) 0.045(4) -0.014(3) -0.012(3) 0.031(3)
C12 0.059(4) 0.046(4) 0.046(4) -0.007(3) -0.016(3) 0.035(4)
C13 0.043(4) 0.033(3) 0.041(3) 0.004(3) -0.003(3) 0.016(3)
C14 0.042(4) 0.036(3) 0.035(3) 0.005(3) 0.005(3) 0.013(3)
C15 0.070(5) 0.056(5) 0.049(4) 0.004(3) 0.007(4) 0.029(4)
C16 0.072(6) 0.091(7) 0.062(5) 0.012(5) 0.023(4) 0.046(5)
C17 0.055(5) 0.086(6) 0.056(5) 0.021(4) 0.017(4) 0.025(5)
C18 0.080(6) 0.060(5) 0.065(5) 0.018(4) 0.018(5) 0.011(5)
C19 0.061(5) 0.053(5) 0.054(5) 0.012(4) 0.016(4) 0.004(4)
C20 0.028(3) 0.029(3) 0.031(3) -0.003(2) -0.001(2) 0.009(2)
C21 0.024(3) 0.033(3) 0.033(3) 0.001(2) 0.004(2) 0.009(2)
C22 0.040(3) 0.028(3) 0.038(3) -0.003(2) -0.002(3) 0.013(3)
C23 0.063(5) 0.038(4) 0.055(4) 0.010(3) 0.009(4) 0.026(3)
C24 0.038(3) 0.034(3) 0.042(4) -0.006(3) 0.004(3) 0.015(3)
C25 0.086(6) 0.066(5) 0.061(5) -0.009(4) 0.023(4) 0.041(5)
C26 0.029(3) 0.046(4) 0.042(3) -0.006(3) 0.007(3) 0.016(3)
C27 0.037(3) 0.033(3) 0.034(3) -0.001(2) -0.003(3) 0.014(3)
C28 0.046(4) 0.040(4) 0.036(3) 0.004(3) 0.004(3) 0.010(3)
C29 0.075(5) 0.041(4) 0.033(3) 0.010(3) -0.002(3) 0.025(4)
C30 0.043(4) 0.027(3) 0.037(3) 0.004(2) 0.006(3) 0.013(3)
C31 0.028(3) 0.020(3) 0.041(3) 0.000(2) 0.002(2) 0.009(2)
C32 0.034(3) 0.031(3) 0.044(4) -0.002(3) 0.005(3) 0.014(3)
C33 0.028(3) 0.026(3) 0.039(3) 0.000(2) 0.005(2) 0.013(2)
C34 0.026(3) 0.024(3) 0.036(3) -0.002(2) 0.001(2) 0.008(2)
C35 0.022(3) 0.033(3) 0.044(3) 0.000(3) 0.007(2) 0.013(2)
C36 0.026(3) 0.033(3) 0.035(3) 0.005(2) 0.004(2) 0.016(2)
C37 0.023(3) 0.029(3) 0.036(3) 0.005(2) 0.004(2) 0.010(2)
C38 0.025(3) 0.035(3) 0.044(3) 0.006(3) 0.000(3) 0.010(3)
C39 0.034(4) 0.056(4) 0.055(4) 0.013(3) 0.007(3) 0.027(3)
C40 0.040(4) 0.057(4) 0.052(4) 0.005(3) 0.016(3) 0.031(3)
C41 0.043(4) 0.052(4) 0.041(4) -0.005(3) 0.004(3) 0.025(3)
C42 0.030(3) 0.031(3) 0.038(3) -0.003(2) -0.001(3) 0.012(3)
C43 0.033(3) 0.041(4) 0.042(4) 0.000(3) 0.006(3) 0.011(3)
C44 0.028(3) 0.047(4) 0.056(4) -0.011(3) -0.002(3) 0.006(3)
C45 0.044(4) 0.065(5) 0.049(4) -0.011(4) -0.014(3) 0.020(4)
C46 0.053(5) 0.101(7) 0.036(4) 0.013(4) 0.004(3) 0.021(5)
C47 0.034(4) 0.066(5) 0.048(4) 0.010(4) 0.004(3) 0.001(3)
C48 0.028(3) 0.025(3) 0.034(3) 0.003(2) 0.004(2) 0.009(2)
C49 0.033(3) 0.021(3) 0.041(3) 0.001(2) 0.004(3) 0.007(2)
C50 0.037(3) 0.026(3) 0.035(3) 0.002(2) 0.007(3) 0.012(2)
C51 0.074(5) 0.040(4) 0.050(4) -0.008(3) -0.003(4) 0.023(4)
C52 0.039(3) 0.032(3) 0.042(3) 0.007(3) 0.009(3) 0.018(3)
C53 0.067(5) 0.056(5) 0.054(4) 0.016(4) 0.000(4) 0.028(4)
C54 0.037(3) 0.040(3) 0.040(3) 0.004(3) -0.003(3) 0.016(3)
C55 0.031(3) 0.028(3) 0.037(3) -0.001(2) 0.003(3) 0.008(2)
C56 0.045(4) 0.033(3) 0.039(3) -0.004(3) 0.000(3) 0.007(3)
C57 0.059(4) 0.033(3) 0.039(4) -0.004(3) 0.009(3) 0.017(3)
C58 0.117(8) 0.052(5) 0.072(6) 0.022(4) 0.034(5) 0.018(5)

loop_
_atom_type_symbol
_atom_type_description
_atom_type_scat_dispersion_real
_atom_type_scat_dispersion_imag
_atom_type_scat_source
C C 0.0030 0.0020 'International Tables Vol C Tables 4.2.6.8 and 6.1.1.4'
H H 0.0000 0.0000 'International Tables Vol C Tables 4.2.6.8 and 6.1.1.4'
N N 0.0060 0.0030 'International Tables Vol C Tables 4.2.6.8 and 6.1.1.4'
O O 0.0110 0.0060 'International Tables Vol C Tables 4.2.6.8 and 6.1.1.4'

loop_
_geom_angle_atom_site_label_1
_geom_angle_atom_site_label_2
_geom_angle_atom_site_label_3
_geom_angle
C1 O2 C2 115.8(6)
C22 O4 C23 116.6(5)
C24 O5 C25 117.7(6)
C30 O6 C58 113.9(6)
C50 O9 C51 117.5(5)
C52 O10 C53 116.9(5)
C4 N1 C5 110.6(5)
C4 N1 C29 129.1(6)
C29 N1 C5 118.7(5)
C7 N2 C8 110.6(5)
C7 N2 C14 124.9(5)
C8 N2 C14 124.0(5)
C32 N3 C33 110.9(5)
C32 N3 C57 129.2(5)
C57 N3 C33 118.7(5)
C35 N4 C36 110.0(4)
C35 N4 C42 125.6(5)
C42 N4 C36 123.5(5)
O1 C1 O2 120.6(6)
O1 C1 C3 127.1(6)
O2 C1 C3 112.4(5)
O2 C2 H2A 109.5
O2 C2 H2B 109.5
O2 C2 H2C 109.5
H2A C2 H2B 109.5
H2A C2 H2C 109.5
H2B C2 H2C 109.5
C1 C3 C6 120.3(5)
C4 C3 C1 130.7(6)
C4 C3 C6 109.0(5)
N1 C4 H4 122.6
C3 C4 N1 114.7(6)
C3 C4 H4 122.6
N1 C5 H5 108.2
N1 C5 C6 104.1(5)
N1 C5 C20 110.6(5)
C6 C5 H5 108.2
C20 C5 H5 108.2
C20 C5 C6 117.2(4)
C3 C6 C5 101.5(4)
C7 C6 C3 111.4(5)
C7 C6 C5 110.7(5)
C9 C6 C3 112.5(5)
C9 C6 C5 118.7(4)
C9 C6 C7 102.3(5)
O3 C7 N2 125.3(6)
O3 C7 C6 125.9(5)
N2 C7 C6 108.7(5)
C9 C8 N2 110.0(5)
C13 C8 N2 128.8(6)
C13 C8 C9 121.2(6)
C8 C9 C6 108.3(5)
C10 C9 C6 131.6(5)
C10 C9 C8 119.8(5)
C9 C10 H10 120.5
C9 C10 C11 119.1(6)
C11 C10 H10 120.5
C10 C11 H11 119.8
C12 C11 C10 120.4(6)
C12 C11 H11 119.8
C11 C12 H12 119.0
C11 C12 C13 122.0(6)
C13 C12 H12 119.0
C8 C13 H13 121.3
C12 C13 C8 117.5(6)
C12 C13 H13 121.3
C15 C14 N2 120.4(6)
C15 C14 C19 119.7(7)
C19 C14 N2 119.9(6)
C14 C15 H15 120.5
C14 C15 C16 119.1(8)
C16 C15 H15 120.5
C15 C16 H16 119.3
C17 C16 C15 121.5(8)
C17 C16 H16 119.3
C16 C17 H17 120.5
C18 C17 C16 119.0(8)
C18 C17 H17 120.5
C17 C18 H18 119.3
C17 C18 C19 121.3(8)
C19 C18 H18 119.3
C14 C19 H19 120.3
C18 C19 C14 119.4(8)
C18 C19 H19 120.3
C21 C20 C5 118.3(5)
C27 C20 C5 122.3(5)
C27 C20 C21 119.3(5)
C20 C21 H21 119.4
C22 C21 C20 121.2(5)
C22 C21 H21 119.4
O4 C22 C21 124.6(6)
O4 C22 C24 115.5(5)
C21 C22 C24 119.9(5)
O4 C23 H23A 109.5
O4 C23 H23B 109.5
O4 C23 H23C 109.5
H23A C23 H23B 109.5
H23A C23 H23C 109.5
H23B C23 H23C 109.5
O5 C24 C22 115.3(5)
C26 C24 O5 125.5(6)
C26 C24 C22 119.2(5)
O5 C25 H25A 109.5
O5 C25 H25B 109.5
O5 C25 H25C 109.5
H25A C25 H25B 109.5
H25A C25 H25C 109.5
H25B C25 H25C 109.5
C24 C26 H26 119.4
C24 C26 C27 121.1(6)
C27 C26 H26 119.4
C20 C27 C26 119.2(5)
C20 C27 C28 121.9(5)
C26 C27 C28 118.8(5)
C27 C28 H28A 109.4
C27 C28 H28B 109.4
C27 C28 C29 111.1(5)
H28A C28 H28B 108.0
C29 C28 H28A 109.4
C29 C28 H28B 109.4
N1 C29 C28 110.6(5)
N1 C29 H29A 109.5
N1 C29 H29B 109.5
C28 C29 H29A 109.5
C28 C29 H29B 109.5
H29A C29 H29B 108.1
O6 C30 C31 112.7(5)
O7 C30 O6 121.5(6)
O7 C30 C31 125.8(6)
C30 C31 C34 120.5(5)
C32 C31 C30 130.3(5)
C32 C31 C34 109.0(5)
N3 C32 C31 114.4(5)
N3 C32 H32 122.8
C31 C32 H32 122.8
N3 C33 H33 108.4
N3 C33 C34 103.3(4)
N3 C33 C48 111.5(5)
C34 C33 H33 108.4
C48 C33 H33 108.4
C48 C33 C34 116.4(4)
C31 C34 C33 101.7(4)
C35 C34 C31 113.3(4)
C35 C34 C33 110.3(4)
C37 C34 C31 111.7(5)
C37 C34 C33 118.8(4)
C37 C34 C35 101.6(4)
O8 C35 N4 125.3(5)
O8 C35 C34 125.4(5)
N4 C35 C34 109.3(4)
C37 C36 N4 109.3(5)
C37 C36 C41 122.9(5)
C41 C36 N4 127.9(5)
C36 C37 C34 109.7(5)
C36 C37 C38 118.9(5)
C38 C37 C34 131.2(5)
C37 C38 H38 120.2
C39 C38 C37 119.6(6)
C39 C38 H38 120.2
C38 C39 H39 120.1
C38 C39 C40 119.9(6)
C40 C39 H39 120.1
C39 C40 H40 119.1
C39 C40 C41 121.8(6)
C41 C40 H40 119.1
C36 C41 C40 116.9(6)
C36 C41 H41 121.5
C40 C41 H41 121.5
C43 C42 N4 120.4(5)
C47 C42 N4 120.7(6)
C47 C42 C43 118.9(6)
C42 C43 H43 120.0
C44 C43 C42 120.0(6)
C44 C43 H43 120.0
C43 C44 H44 119.3
C45 C44 C43 121.4(6)
C45 C44 H44 119.3
C44 C45 H45 120.7
C44 C45 C46 118.5(6)
C46 C45 H45 120.7
C45 C46 H46 119.7
C47 C46 C45 120.6(7)
C47 C46 H46 119.7
C42 C47 H47 119.7
C46 C47 C42 120.6(7)
C46 C47 H47 119.7
C49 C48 C33 118.2(5)
C55 C48 C33 121.5(5)
C55 C48 C49 120.3(5)
C48 C49 H49 119.4
C50 C49 C48 121.2(6)
C50 C49 H49 119.4
O9 C50 C49 124.7(5)
O9 C50 C52 116.3(5)
C49 C50 C52 119.0(5)
O9 C51 H51A 109.5
O9 C51 H51B 109.5
O9 C51 H51C 109.5
H51A C51 H51B 109.5
H51A C51 H51C 109.5
H51B C51 H51C 109.5
O10 C52 C50 114.7(5)
O10 C52 C54 125.2(6)
C54 C52 C50 120.1(5)
O10 C53 H53A 109.5
O10 C53 H53B 109.5
O10 C53 H53C 109.5
H53A C53 H53B 109.5
H53A C53 H53C 109.5
H53B C53 H53C 109.5
C52 C54 H54 119.5
C52 C54 C55 120.9(6)
C55 C54 H54 119.5
C48 C55 C54 118.5(5)
C48 C55 C56 122.2(5)
C54 C55 C56 119.3(5)
C55 C56 H56A 109.2
C55 C56 H56B 109.2
C55 C56 C57 111.9(5)
H56A C56 H56B 107.9
C57 C56 H56A 109.2
C57 C56 H56B 109.2
N3 C57 C56 108.5(5)
N3 C57 H57A 110.0
N3 C57 H57B 110.0
C56 C57 H57A 110.0
C56 C57 H57B 110.0
H57A C57 H57B 108.4
O6 C58 H58A 109.5
O6 C58 H58B 109.5
O6 C58 H58C 109.5
H58A C58 H58B 109.5
H58A C58 H58C 109.5
H58B C58 H58C 109.5

loop_
_geom_bond_atom_site_label_1
_geom_bond_atom_site_label_2
_geom_bond_distance
O1 C1 1.206(7)
O2 C1 1.371(8)
O2 C2 1.441(8)
O3 C7 1.212(7)
O4 C22 1.371(7)
O4 C23 1.393(8)
O5 C24 1.368(7)
O5 C25 1.410(8)
O6 C30 1.373(7)
O6 C58 1.418(9)
O7 C30 1.202(7)
O8 C35 1.214(7)
O9 C50 1.367(7)
O9 C51 1.407(8)
O10 C52 1.367(7)
O10 C53 1.414(8)
N1 C4 1.339(8)
N1 C5 1.470(8)
N1 C29 1.423(8)
N2 C7 1.364(7)
N2 C8 1.413(7)
N2 C14 1.425(8)
N3 C32 1.320(8)
N3 C33 1.477(7)
N3 C57 1.440(8)
N4 C35 1.366(7)
N4 C36 1.434(7)
N4 C42 1.414(7)
C1 C3 1.405(8)
C2 H2A 0.9600
C2 H2B 0.9600
C2 H2C 0.9600
C3 C4 1.332(8)
C3 C6 1.544(8)
C4 H4 0.9300
C5 H5 0.9800
C5 C6 1.581(8)
C5 C20 1.522(7)
C6 C7 1.529(8)
C6 C9 1.516(7)
C8 C9 1.391(8)
C8 C13 1.384(8)
C9 C10 1.366(8)
C10 H10 0.9300
C10 C11 1.391(9)
C11 H11 0.9300
C11 C12 1.355(10)
C12 H12 0.9300
C12 C13 1.376(10)
C13 H13 0.9300
C14 C15 1.374(9)
C14 C19 1.377(10)
C15 H15 0.9300
C15 C16 1.380(11)
C16 H16 0.9300
C16 C17 1.356(12)
C17 H17 0.9300
C17 C18 1.353(12)
C18 H18 0.9300
C18 C19 1.376(11)
C19 H19 0.9300
C20 C21 1.387(8)
C20 C27 1.376(8)
C21 H21 0.9300
C21 C22 1.376(8)
C22 C24 1.391(9)
C23 H23A 0.9600
C23 H23B 0.9600
C23 H23C 0.9600
C24 C26 1.366(9)
C25 H25A 0.9600
C25 H25B 0.9600
C25 H25C 0.9600
C26 H26 0.9300
C26 C27 1.409(8)
C27 C28 1.517(8)
C28 H28A 0.9700
C28 H28B 0.9700
C28 C29 1.524(9)
C29 H29A 0.9700
C29 H29B 0.9700
C30 C31 1.425(8)
C31 C32 1.341(8)
C31 C34 1.526(7)
C32 H32 0.9300
C33 H33 0.9800
C33 C34 1.578(8)
C33 C48 1.508(7)
C34 C35 1.526(8)
C34 C37 1.514(8)
C36 C37 1.374(8)
C36 C41 1.374(8)
C37 C38 1.384(8)
C38 H38 0.9300
C38 C39 1.375(9)
C39 H39 0.9300
C39 C40 1.377(10)
C40 H40 0.9300
C40 C41 1.380(9)
C41 H41 0.9300
C42 C43 1.376(8)
C42 C47 1.369(9)
C43 H43 0.9300
C43 C44 1.375(9)
C44 H44 0.9300
C44 C45 1.350(10)
C45 H45 0.9300
C45 C46 1.386(11)
C46 H46 0.9300
C46 C47 1.364(10)
C47 H47 0.9300
C48 C49 1.393(8)
C48 C55 1.381(8)
C49 H49 0.9300
C49 C50 1.374(8)
C50 C52 1.404(8)
C51 H51A 0.9600
C51 H51B 0.9600
C51 H51C 0.9600
C52 C54 1.372(8)
C53 H53A 0.9600
C53 H53B 0.9600
C53 H53C 0.9600
C54 H54 0.9300
C54 C55 1.411(8)
C55 C56 1.499(8)
C56 H56A 0.9700
C56 H56B 0.9700
C56 C57 1.521(9)
C57 H57A 0.9700
C57 H57B 0.9700
C58 H58A 0.9600
C58 H58B 0.9600
C58 H58C 0.9600

loop_
_geom_torsion_atom_site_label_1
_geom_torsion_atom_site_label_2
_geom_torsion_atom_site_label_3
_geom_torsion_atom_site_label_4
_geom_torsion
O1 C1 C3 C4 -170.9(7)
O1 C1 C3 C6 10.3(10)
O2 C1 C3 C4 8.7(9)
O2 C1 C3 C6 -170.2(5)
O4 C22 C24 O5 0.2(8)
O4 C22 C24 C26 179.4(5)
O5 C24 C26 C27 179.8(6)
O6 C30 C31 C32 -5.0(9)
O6 C30 C31 C34 169.9(5)
O7 C30 C31 C32 175.9(7)
O7 C30 C31 C34 -9.1(9)
O9 C50 C52 O10 -0.4(8)
O9 C50 C52 C54 -179.8(6)
O10 C52 C54 C55 -179.5(6)
N1 C5 C6 C3 -2.6(5)
N1 C5 C6 C7 -121.0(5)
N1 C5 C6 C9 121.3(5)
N1 C5 C20 C21 -174.0(5)
N1 C5 C20 C27 8.1(8)
N2 C8 C9 C6 -2.4(6)
N2 C8 C9 C10 -177.3(5)
N2 C8 C13 C12 176.8(6)
N2 C14 C15 C16 177.8(7)
N2 C14 C19 C18 -176.3(7)
N3 C33 C34 C31 7.6(5)
N3 C33 C34 C35 128.1(5)
N3 C33 C34 C37 -115.4(5)
N3 C33 C48 C49 176.0(5)
N3 C33 C48 C55 -5.1(8)
N4 C36 C37 C34 2.8(6)
N4 C36 C37 C38 179.0(5)
N4 C36 C41 C40 -178.6(6)
N4 C42 C43 C44 178.6(6)
N4 C42 C47 C46 -177.7(7)
C1 C3 C4 N1 177.6(6)
C1 C3 C6 C5 -177.3(5)
C1 C3 C6 C7 -59.4(7)
C1 C3 C6 C9 54.8(7)
C2 O2 C1 O1 3.3(9)
C2 O2 C1 C3 -176.3(6)
C3 C6 C7 O3 -61.5(8)
C3 C6 C7 N2 120.0(5)
C3 C6 C9 C8 -118.0(5)
C3 C6 C9 C10 56.2(8)
C4 N1 C5 C6 0.9(6)
C4 N1 C5 C20 127.7(5)
C4 N1 C29 C28 -104.0(7)
C4 C3 C6 C5 3.6(6)
C4 C3 C6 C7 121.5(5)
C4 C3 C6 C9 -124.3(5)
C5 N1 C4 C3 1.6(7)
C5 N1 C29 C28 59.9(8)
C5 C6 C7 O3 50.6(8)
C5 C6 C7 N2 -127.9(5)
C5 C6 C9 C8 123.8(5)
C5 C6 C9 C10 -62.1(8)
C5 C20 C21 C22 179.5(5)
C5 C20 C27 C26 178.7(5)
C5 C20 C27 C28 -0.7(9)
C6 C3 C4 N1 -3.4(7)
C6 C5 C20 C21 -54.9(7)
C6 C5 C20 C27 127.2(6)
C6 C9 C10 C11 -174.8(6)
C7 N2 C8 C9 2.1(7)
C7 N2 C8 C13 -176.2(6)
C7 N2 C14 C15 53.4(9)
C7 N2 C14 C19 -128.9(7)
C7 C6 C9 C8 1.7(6)
C7 C6 C9 C10 175.8(6)
C8 N2 C7 O3 -179.4(6)
C8 N2 C7 C6 -0.9(6)
C8 N2 C14 C15 -118.3(7)
C8 N2 C14 C19 59.4(9)
C8 C9 C10 C11 -1.2(8)
C9 C6 C7 O3 178.0(6)
C9 C6 C7 N2 -0.5(6)
C9 C8 C13 C12 -1.3(9)
C9 C10 C11 C12 1.6(9)
C10 C11 C12 C13 -1.8(10)
C11 C12 C13 C8 1.7(10)
C13 C8 C9 C6 176.1(5)
C13 C8 C9 C10 1.2(8)
C14 N2 C7 O3 8.0(10)
C14 N2 C7 C6 -173.5(5)
C14 N2 C8 C9 174.8(5)
C14 N2 C8 C13 -3.5(9)
C14 C15 C16 C17 -2.4(13)
C15 C14 C19 C18 1.4(11)
C15 C16 C17 C18 3.1(14)
C16 C17 C18 C19 -1.5(14)
C17 C18 C19 C14 -0.7(13)
C19 C14 C15 C16 0.1(11)
C20 C5 C6 C3 -125.1(5)
C20 C5 C6 C7 116.6(5)
C20 C5 C6 C9 -1.2(8)
C20 C21 C22 O4 -178.7(5)
C20 C21 C22 C24 3.3(9)
C20 C27 C28 C29 19.6(8)
C21 C20 C27 C26 0.8(8)
C21 C20 C27 C28 -178.6(5)
C21 C22 C24 O5 178.4(5)
C21 C22 C24 C26 -2.4(9)
C22 C24 C26 C27 0.7(9)
C23 O4 C22 C21 7.6(9)
C23 O4 C22 C24 -174.3(6)
C24 C26 C27 C20 0.0(9)
C24 C26 C27 C28 179.5(6)
C25 O5 C24 C22 -177.9(6)
C25 O5 C24 C26 2.9(10)
C26 C27 C28 C29 -159.8(6)
C27 C20 C21 C22 -2.5(9)
C27 C28 C29 N1 -46.3(8)
C29 N1 C4 C3 166.6(6)
C29 N1 C5 C6 -165.8(5)
C29 N1 C5 C20 -39.1(7)
C30 C31 C32 N3 179.4(6)
C30 C31 C34 C33 176.8(5)
C30 C31 C34 C35 58.5(7)
C30 C31 C34 C37 -55.5(7)
C31 C34 C35 O8 59.9(8)
C31 C34 C35 N4 -118.9(5)
C31 C34 C37 C36 118.7(5)
C31 C34 C37 C38 -56.8(8)
C32 N3 C33 C34 -6.1(6)
C32 N3 C33 C48 -131.8(5)
C32 N3 C57 C56 107.0(7)
C32 C31 C34 C33 -7.3(6)
C32 C31 C34 C35 -125.6(5)
C32 C31 C34 C37 120.4(5)
C33 N3 C32 C31 1.5(7)
C33 N3 C57 C56 -59.7(7)
C33 C34 C35 O8 -53.3(8)
C33 C34 C35 N4 127.8(5)
C33 C34 C37 C36 -123.4(5)
C33 C34 C37 C38 61.1(8)
C33 C48 C49 C50 -179.5(5)
C33 C48 C55 C54 -179.8(5)
C33 C48 C55 C56 -0.6(9)
C34 C31 C32 N3 4.0(7)
C34 C33 C48 C49 57.9(7)
C34 C33 C48 C55 -123.3(6)
C34 C37 C38 C39 174.8(6)
C35 N4 C36 C37 -2.2(7)
C35 N4 C36 C41 177.6(6)
C35 N4 C42 C43 61.9(8)
C35 N4 C42 C47 -118.5(7)
C35 C34 C37 C36 -2.3(6)
C35 C34 C37 C38 -177.9(6)
C36 N4 C35 O8 -178.2(6)
C36 N4 C35 C34 0.6(6)
C36 N4 C42 C43 -130.0(6)
C36 N4 C42 C47 49.6(8)
C36 C37 C38 C39 -0.4(9)
C37 C34 C35 O8 179.8(6)
C37 C34 C35 N4 1.0(6)
C37 C36 C41 C40 1.2(9)
C37 C38 C39 C40 1.3(9)
C38 C39 C40 C41 -0.9(10)
C39 C40 C41 C36 -0.3(10)
C41 C36 C37 C34 -177.0(6)
C41 C36 C37 C38 -0.8(9)
C42 N4 C35 O8 -8.8(10)
C42 N4 C35 C34 170.0(5)
C42 N4 C36 C37 -171.9(5)
C42 N4 C36 C41 8.0(9)
C42 C43 C44 C45 0.5(10)
C43 C42 C47 C46 1.9(11)
C43 C44 C45 C46 -0.8(11)
C44 C45 C46 C47 1.8(13)
C45 C46 C47 C42 -2.3(13)
C47 C42 C43 C44 -1.0(9)
C48 C33 C34 C31 130.2(5)
C48 C33 C34 C35 -109.4(5)
C48 C33 C34 C37 7.2(7)
C48 C49 C50 O9 179.1(5)
C48 C49 C50 C52 -1.5(9)
C48 C55 C56 C57 -21.7(8)
C49 C48 C55 C54 -1.0(9)
C49 C48 C55 C56 178.2(6)
C49 C50 C52 O10 -179.8(5)
C49 C50 C52 C54 0.8(9)
C50 C52 C54 C55 -0.2(9)
C51 O9 C50 C49 -8.0(9)
C51 O9 C50 C52 172.6(6)
C52 C54 C55 C48 0.3(9)
C52 C54 C55 C56 -179.0(6)
C53 O10 C52 C50 177.7(6)
C53 O10 C52 C54 -3.0(9)
C54 C55 C56 C57 157.5(6)
C55 C48 C49 C50 1.6(9)
C55 C56 C57 N3 48.6(7)
C57 N3 C32 C31 -166.0(6)
C57 N3 C33 C34 163.0(5)
C57 N3 C33 C48 37.2(7)
C58 O6 C30 O7 -4.5(10)
C58 O6 C30 C31 176.4(7)

loop_
_twin_individual_id
_twin_individual_mass_fraction_refined
1 0.861(3)
2 0.139(3)
